data_2206039
loop_
_publ_author_name
'Senju, Takatoshi'
'Hoki, Tomonori'
'Mizuguchi, Jin'

_publ_section_title
;
 The triclinic form of
 2,9-dichloro-5,12-dihydroquino[2,3-<i>b</i>]acridine-7,14-dithione
 dimethylacetamide disolvate
;
_journal_issue 6
_journal_name_full 'Acta Crystallographica Section E'
_journal_page_first o1930
_journal_page_last o1932
_journal_paper_doi 10.1107/S1600536805016636
_journal_volume 61
_journal_year 2005
_chemical_formula_iupac 'C20 H10 Cl2 N2 S2 , 2C4 H9 N O'
_chemical_formula_moiety 'C20 H10 Cl2 N2 S2 , 2C4 H9 N O'
_chemical_formula_sum 'C28 H28 Cl2 N4 O2 S2'
_chemical_formula_weight 587.58
_chemical_name_systematic
;
2,9-dichloro-5,12-dihydroquino[2,3-b]acridine-
7,14-dithione dimethylacetamide disolvate
;
_space_group_IT_number 2
_symmetry_cell_setting triclinic
_symmetry_space_group_name_Hall '-P 1'
_symmetry_space_group_name_H-M 'P -1'
_cell_angle_alpha 104.32(2)
_cell_angle_beta 96.91(2)
_cell_angle_gamma 107.369(18)
_cell_formula_units_Z 1
_cell_length_a 7.156(2)
_cell_length_b 8.941(3)
_cell_length_c 11.487(4)
_cell_measurement_reflns_used 5253
_cell_measurement_temperature 93.1
_cell_measurement_theta_max 68.0
_cell_measurement_theta_min 4.1
_cell_volume 664.5(4)
_computing_cell_refinement PROCESS-AUTO
_computing_data_collection 'PROCESS-AUTO (Rigaku, 1998)'
_computing_data_reduction 'CrystalStructure (Rigaku/MSC, 2005)'
_computing_molecular_graphics 'ORTEPIII (Burnett & Johnson, 1996)'
_computing_publication_material CrystalStructure
_computing_structure_refinement 'SHELXL97 (Sheldrick, 1997)'
_computing_structure_solution 'SHELXS97 (Sheldrick, 1997)'
_diffrn_detector_area_resol_mean 10.00
_diffrn_measured_fraction_theta_full 0.892
_diffrn_measured_fraction_theta_max 0.892
_diffrn_measurement_device_type 'Rigaku R-AXIS RAPID-F imaging-plate'
_diffrn_measurement_method '72 frames, \D \w = 10\%'
_diffrn_radiation_type 'Cu K\a'
_diffrn_radiation_wavelength 1.5418
_diffrn_reflns_av_R_equivalents 0.039
_diffrn_reflns_limit_h_max 8
_diffrn_reflns_limit_h_min -8
_diffrn_reflns_limit_k_max 10
_diffrn_reflns_limit_k_min -10
_diffrn_reflns_limit_l_max 10
_diffrn_reflns_limit_l_min -11
_diffrn_reflns_number 5955
_diffrn_reflns_theta_full 68.11
_diffrn_reflns_theta_max 68.11
_exptl_absorpt_coefficient_mu 3.951
_exptl_absorpt_correction_T_max 0.729
_exptl_absorpt_correction_T_min 0.281
_exptl_absorpt_correction_type multi-scan
_exptl_absorpt_process_details '(ABSCOR; Higashi, 1995)'
_exptl_crystal_colour 'dark green'
_exptl_crystal_density_diffrn 1.468
_exptl_crystal_density_method 'not measured'
_exptl_crystal_description platelet
_exptl_crystal_F_000 306.00
_exptl_crystal_size_max 0.40
_exptl_crystal_size_mid 0.40
_exptl_crystal_size_min 0.08
_refine_diff_density_max 0.46
_refine_diff_density_min -0.53
_refine_ls_extinction_method none
_refine_ls_goodness_of_fit_ref 1.181
_refine_ls_hydrogen_treatment constr
_refine_ls_number_parameters 171
_refine_ls_number_reflns 2164
_refine_ls_R_factor_gt 0.0608
_refine_ls_shift/su_max 0.0000
_refine_ls_structure_factor_coef Fsqd
_refine_ls_weighting_details 'w = 1/[\s^2^(Fo^2^)+(0.1319P)^2^] where P=(Fo^2^+2Fc^2^)/3'
_refine_ls_weighting_scheme calc
_refine_ls_wR_factor_ref 0.2165
_reflns_number_gt 1551
_reflns_number_total 2164
_reflns_threshold_expression F^2^>2\s(F^2^)
_cod_data_source_file ob6520.cif
_cod_data_source_block I
_cod_database_code 2206039

loop_
_symmetry_equiv_pos_site_id
_symmetry_equiv_pos_as_xyz
1 +x,+y,+z
2 -x,-y,-z

loop_
_atom_site_label
_atom_site_fract_x
_atom_site_fract_y
_atom_site_fract_z
_atom_site_U_iso_or_equiv
_atom_site_adp_type
_atom_site_calc_flag
_atom_site_refinement_flags
_atom_site_occupancy
_atom_site_disorder_assembly
_atom_site_disorder_group
_atom_site_type_symbol
Cl1 -0.05006(15) 0.06167(11) -0.16885(10) 0.0425(4) Uani d . 1 . . Cl
S1 0.11519(16) 0.63783(12) -0.28496(10) 0.0454(4) Uani d . 1 . . S
O1 0.6372(4) 0.8346(4) 0.3447(3) 0.0475(8) Uani d . 1 . . O
N1 0.4336(4) 0.7451(4) 0.1031(3) 0.0299(8) Uani d . 1 . . N
H1N 0.4894 0.7667 0.1807 0.036 Uiso calc R 1 . . H
C1 0.1058(5) 0.3828(4) -0.1471(4) 0.0336(10) Uani d . 1 . . C
H1 0.0390 0.3525 -0.2305 0.040 Uiso calc R 1 . . H
C2 0.0910(5) 0.2668(4) -0.0882(4) 0.0331(9) Uani d . 1 . . C
C3 0.1858(6) 0.3040(5) 0.0335(4) 0.0376(10) Uani d . 1 . . C
H3 0.1731 0.2199 0.0720 0.045 Uiso calc R 1 . . H
C4 0.2984(5) 0.4645(4) 0.0974(4) 0.0328(9) Uani d . 1 . . C
H4 0.3628 0.4919 0.1809 0.039 Uiso calc R 1 . . H
C5 0.3185(5) 0.5890(4) 0.0389(4) 0.0303(9) Uani d . 1 . . C
C6 0.2213(5) 0.5492(4) -0.0838(4) 0.0302(9) Uani d . 1 . . C
C7 0.2383(5) 0.6751(4) -0.1460(4) 0.0336(10) Uani d . 1 . . C
C8 0.3711(5) 0.8413(4) -0.0718(4) 0.0297(9) Uani d . 1 . . C
C9 0.4662(5) 0.8708(5) 0.0513(4) 0.0305(9) Uani d . 1 . . C
C10 0.4063(5) 0.9725(4) -0.1203(4) 0.0320(9) Uani d . 1 . . C
H10 0.3420 0.9549 -0.2023 0.038 Uiso calc R 1 . . H
C11 0.8909(6) 0.7842(6) 0.4931(5) 0.0612(14) Uani d . 1 . . C
H11A 0.9666 0.7607 0.5591 0.092 Uiso calc PR 0.623(13) A 1 H
H11B 0.9578 0.8971 0.4930 0.092 Uiso calc PR 0.623(13) A 1 H
H11C 0.8842 0.7078 0.4139 0.092 Uiso calc PR 0.623(13) A 1 H
H11D 0.8766 0.7589 0.5706 0.092 Uiso calc PR 0.377(13) A 2 H
H11E 1.0036 0.8864 0.5089 0.092 Uiso calc PR 0.377(13) A 2 H
H11F 0.9158 0.6944 0.4360 0.092 Uiso calc PR 0.377(13) A 2 H
C12 0.6031(6) 0.7082(5) 0.6163(4) 0.0446(11) Uani d . 1 . . C
H12A 0.7111 0.6936 0.6685 0.067 Uiso calc PR 0.623(13) A 1 H
H12B 0.4920 0.6035 0.5826 0.067 Uiso calc PR 0.623(13) A 1 H
H12C 0.5562 0.7905 0.6653 0.067 Uiso calc PR 0.623(13) A 1 H
H12D 0.4832 0.6798 0.6509 0.067 Uiso calc PR 0.377(13) A 2 H
H12E 0.7107 0.7990 0.6776 0.067 Uiso calc PR 0.377(13) A 2 H
H12F 0.6461 0.6125 0.5937 0.067 Uiso calc PR 0.377(13) A 2 H
C13 0.3557(6) 0.7754(6) 0.4540(5) 0.0582(14) Uani d . 1 . . C
H13A 0.3423 0.7413 0.5282 0.087 Uiso calc PR 0.623(13) A 1 H
H13B 0.2556 0.6927 0.3837 0.087 Uiso calc PR 0.623(13) A 1 H
H13C 0.3349 0.8812 0.4655 0.087 Uiso calc PR 0.623(13) A 1 H
H13D 0.2581 0.7417 0.5037 0.087 Uiso calc PR 0.377(13) A 2 H
H13E 0.3046 0.7053 0.3686 0.087 Uiso calc PR 0.377(13) A 2 H
H13F 0.3777 0.8900 0.4571 0.087 Uiso calc PR 0.377(13) A 2 H
N2 0.6791(10) 0.7641(6) 0.5140(6) 0.0385(19) Uiso d P 0.623(13) A 1 N
C14 0.5668(11) 0.7929(8) 0.4295(7) 0.041(2) Uiso d P 0.623(13) A 1 C
N3 0.5569(15) 0.7585(10) 0.5055(9) 0.031(3) Uiso d P 0.377(13) A 2 N
C15 0.6937(17) 0.8049(12) 0.4354(11) 0.032(3) Uiso d P 0.377(13) A 2 C

loop_
_atom_site_aniso_label
_atom_site_aniso_U_11
_atom_site_aniso_U_22
_atom_site_aniso_U_33
_atom_site_aniso_U_12
_atom_site_aniso_U_13
_atom_site_aniso_U_23
Cl1 0.0476(7) 0.0311(5) 0.0499(9) 0.0117(4) 0.0148(5) 0.0141(5)
S1 0.0514(7) 0.0400(6) 0.0436(9) 0.0125(5) 0.0086(5) 0.0149(5)
O1 0.0568(19) 0.0545(19) 0.032(2) 0.0167(15) 0.0078(15) 0.0185(15)
N1 0.0371(17) 0.0338(16) 0.024(2) 0.0159(13) 0.0071(13) 0.0123(14)
C1 0.032(2) 0.036(2) 0.038(3) 0.0159(16) 0.0148(18) 0.0113(18)
C2 0.039(2) 0.034(2) 0.031(3) 0.0160(17) 0.0126(18) 0.0104(17)
C3 0.040(2) 0.035(2) 0.051(3) 0.0189(17) 0.023(2) 0.021(2)
C4 0.038(2) 0.035(2) 0.034(3) 0.0163(17) 0.0159(18) 0.0180(18)
C5 0.032(2) 0.037(2) 0.033(3) 0.0185(16) 0.0154(17) 0.0163(18)
C6 0.0292(19) 0.0322(19) 0.034(3) 0.0137(15) 0.0119(17) 0.0124(17)
C7 0.031(2) 0.033(2) 0.041(3) 0.0150(16) 0.0112(18) 0.0131(18)
C8 0.032(2) 0.0324(19) 0.030(3) 0.0137(15) 0.0111(16) 0.0120(17)
C9 0.032(2) 0.037(2) 0.032(3) 0.0195(16) 0.0114(17) 0.0132(17)
C10 0.037(2) 0.037(2) 0.031(3) 0.0197(17) 0.0105(18) 0.0143(18)
C11 0.040(3) 0.069(3) 0.063(4) 0.023(2) 0.006(2) -0.003(3)
C12 0.045(2) 0.047(2) 0.045(3) 0.0164(19) 0.011(2) 0.017(2)
C13 0.033(2) 0.058(3) 0.073(4) 0.017(2) 0.005(2) 0.004(3)

loop_
_atom_type_symbol
_atom_type_description
_atom_type_scat_dispersion_real
_atom_type_scat_dispersion_imag
_atom_type_scat_source
C C 0.018 0.009
;
International Tables for Crystallography
(1992, Vol. C, Tables 4.2.6.8 and 6.1.1.4)
;
H H 0.000 0.000
;
International Tables for Crystallography
(1992, Vol. C, Table 6.1.1.4)
;
N N 0.031 0.018
;
International Tables for Crystallography
(1992, Vol. C, Tables 4.2.6.8 and 6.1.1.4)
;
S S 0.333 0.557
;
International Tables for Crystallography
(1992, Vol. C, Tables 4.2.6.8 and 6.1.1.4)
;
Cl Cl 0.364 0.702
;
International Tables for Crystallography
(1992, Vol. C, Tables 4.2.6.8 and 6.1.1.4)
;
O O 0.049 0.032
;
International Tables for Crystallography
(1992, Vol. C, Tables 4.2.6.8 and 6.1.1.4)
;

loop_
_geom_angle_atom_site_label_1
_geom_angle_atom_site_label_2
_geom_angle_atom_site_label_3
_geom_angle_site_symmetry_1
_geom_angle_site_symmetry_3
_geom_angle
_geom_angle_publ_flag
C5 N1 C9 . . 122.2(3) yes
C5 N1 H1N . . 118.9 no
C9 N1 H1N . . 118.9 no
C2 C1 C6 . . 119.8(4) yes
C2 C1 H1 . . 120.1 no
C6 C1 H1 . . 120.1 no
C1 C2 C3 . . 122.5(4) yes
C1 C2 Cl1 . . 118.9(3) yes
C3 C2 Cl1 . . 118.5(3) yes
C4 C3 C2 . . 119.0(4) yes
C4 C3 H3 . . 120.5 no
C2 C3 H3 . . 120.5 no
C3 C4 C5 . . 120.2(4) yes
C3 C4 H4 . . 119.9 no
C5 C4 H4 . . 119.9 no
N1 C5 C6 . . 121.1(3) yes
N1 C5 C4 . . 118.9(4) yes
C6 C5 C4 . . 120.0(4) yes
C5 C6 C1 . . 118.5(4) yes
C5 C6 C7 . . 121.2(3) yes
C1 C6 C7 . . 120.3(4) yes
C6 C7 C8 . . 114.8(4) yes
C6 C7 S1 . . 123.1(3) yes
C8 C7 S1 . . 122.1(3) yes
C10 C8 C9 . . 118.4(4) yes
C10 C8 C7 . . 121.1(4) yes
C9 C8 C7 . . 120.5(3) yes
N1 C9 C10 . 2_675 119.6(4) yes
N1 C9 C8 . . 120.2(4) yes
C10 C9 C8 2_675 . 120.2(3) yes
C8 C10 C9 . 2_675 121.4(4) yes
C8 C10 H10 . . 119.3 no
C9 C10 H10 2_675 . 119.3 no
N2 C11 H11A . . 109.5 no
N2 C11 H11B . . 109.5 no
H11A C11 H11B . . 109.5 no
N2 C11 H11C . . 109.5 no
H11A C11 H11C . . 109.5 no
H11B C11 H11C . . 109.5 no
C15 C11 H11D . . 109.5 no
C15 C11 H11E . . 109.5 no
H11D C11 H11E . . 109.5 no
C15 C11 H11F . . 109.5 no
H11D C11 H11F . . 109.5 no
H11E C11 H11F . . 109.5 no
N2 C12 H12A . . 109.5 no
N2 C12 H12B . . 109.5 no
H12A C12 H12B . . 109.5 no
N2 C12 H12C . . 109.5 no
H12A C12 H12C . . 109.5 no
H12B C12 H12C . . 109.5 no
N3 C12 H12D . . 109.5 no
N3 C12 H12E . . 109.5 no
H12D C12 H12E . . 109.5 no
N3 C12 H12F . . 109.5 no
H12D C12 H12F . . 109.5 no
H12E C12 H12F . . 109.5 no
C14 C13 H13A . . 109.5 no
C14 C13 H13B . . 109.5 no
H13A C13 H13B . . 109.5 no
C14 C13 H13C . . 109.5 no
H13A C13 H13C . . 109.5 no
H13B C13 H13C . . 109.5 no
N3 C13 H13D . . 109.5 no
N3 C13 H13E . . 109.5 no
H13D C13 H13E . . 109.5 no
N3 C13 H13F . . 109.5 no
H13D C13 H13F . . 109.5 no
H13E C13 H13F . . 109.5 no
C14 N2 C12 . . 122.8(7) no
C14 N2 C11 . . 113.6(6) no
C12 N2 C11 . . 123.5(5) no
O1 C14 N2 . . 119.8(7) no
O1 C14 C13 . . 127.5(7) no
N2 C14 C13 . . 112.6(7) no
C15 N3 C12 . . 123.8(9) no
C15 N3 C13 . . 109.5(8) no
C12 N3 C13 . . 126.6(7) no
O1 C15 N3 . . 118.0(10) no
O1 C15 C11 . . 135.3(10) no
N3 C15 C11 . . 106.2(9) no

loop_
_geom_bond_atom_site_label_1
_geom_bond_atom_site_label_2
_geom_bond_site_symmetry_2
_geom_bond_distance
_geom_bond_publ_flag
Cl1 C2 . 1.752(4) yes
S1 C7 . 1.630(4) yes
O1 C15 . 1.191(11) yes
O1 C14 . 1.236(8) yes
N1 C5 . 1.352(5) yes
N1 C9 . 1.370(4) yes
N1 H1N . 0.8800 no
C1 C2 . 1.358(5) yes
C1 C6 . 1.418(5) yes
C1 H1 . 0.9500 no
C2 C3 . 1.390(6) yes
C3 C4 . 1.376(5) yes
C3 H3 . 0.9500 no
C4 C5 . 1.417(5) yes
C4 H4 . 0.9500 no
C5 C6 . 1.402(6) yes
C6 C7 . 1.459(5) yes
C7 C8 . 1.475(5) yes
C8 C10 . 1.389(5) yes
C8 C9 . 1.417(6) yes
C9 C10 2_675 1.392(5) yes
C10 H10 . 0.9500 no
C11 N2 . 1.527(7) no
C11 C15 . 1.568(12) no
C11 H11A . 0.9800 no
C11 H11B . 0.9800 no
C11 H11C . 0.9800 no
C11 H11D . 0.9800 no
C11 H11E . 0.9800 no
C11 H11F . 0.9800 no
C12 N3 . 1.485(10) no
C12 N2 . 1.487(7) no
C12 H12A . 0.9800 no
C12 H12B . 0.9800 no
C12 H12C . 0.9800 no
C12 H12D . 0.9800 no
C12 H12E . 0.9800 no
C12 H12F . 0.9800 no
C13 C14 . 1.539(8) no
C13 N3 . 1.554(10) no
C13 H13A . 0.9800 no
C13 H13B . 0.9800 no
C13 H13C . 0.9800 no
C13 H13D . 0.9800 no
C13 H13E . 0.9800 no
C13 H13F . 0.9800 no
N2 C14 . 1.309(12) no
N3 C15 . 1.376(18) no

loop_
_geom_hbond_atom_site_label_D
_geom_hbond_atom_site_label_H
_geom_hbond_atom_site_label_A
_geom_hbond_distance_DH
_geom_hbond_distance_HA
_geom_hbond_distance_DA
_geom_hbond_angle_DHA
N1 H1N O1 0.88 1.90 2.774(4) 173
